data_7226014
loop_
_publ_author_name
'Zhang, Songlin'
'Bie, Wen-Feng'

_publ_section_title
;
 Isolation and Characterization of Copper(III) Trifluoromethyl Complexes
 and Reactivity Studies of Aerobic Trifluoromethylation of Arylboronic
 Acids
;
_journal_name_full 'RSC Adv.'
_journal_paper_doi 10.1039/C6RA10302B
_journal_year 2016
_chemical_formula_moiety 'C53 H39 Cl3 Cu2 F12 N2 P2'
_chemical_formula_sum 'C53 H39 Cl3 Cu2 F12 N2 P2'
_chemical_formula_weight 1227.23
_chemical_name_systematic
; 
 ? 
;
_space_group_IT_number 14
_symmetry_cell_setting monoclinic
_symmetry_space_group_name_Hall '-P 2yn'
_symmetry_space_group_name_H-M 'P 1 21/n 1'
_atom_sites_solution_hydrogens geom
_atom_sites_solution_primary direct
_atom_sites_solution_secondary difmap
_audit_creation_method SHELXL-97
_audit_update_record
;
2015-05-29 deposited with the CCDC.
2016-07-21 downloaded from the CCDC.
;
_cell_angle_alpha 90.00
_cell_angle_beta 94.601(2)
_cell_angle_gamma 90.00
_cell_formula_units_Z 4
_cell_length_a 14.4553(12)
_cell_length_b 19.5245(15)
_cell_length_c 18.3344(15)
_cell_measurement_reflns_used 9023
_cell_measurement_temperature 273(2)
_cell_measurement_theta_max 29.74
_cell_measurement_theta_min 2.52
_cell_volume 5157.9(7)
_computing_cell_refinement 'Bruker SAINT'
_computing_data_collection 'Bruker APEX2'
_computing_data_reduction 'Bruker SAINT'
_computing_molecular_graphics 'Bruker SHELXTL'
_computing_publication_material 'Bruker SHELXTL'
_computing_structure_refinement 'SHELXL-97 (Sheldrick, 1997)'
_computing_structure_solution 'SHELXS-97 (Sheldrick, 1990)'
_diffrn_ambient_temperature 273(2)
_diffrn_measured_fraction_theta_full 0.997
_diffrn_measured_fraction_theta_max 0.997
_diffrn_measurement_device_type 'Bruker APEX-II CCD'
_diffrn_measurement_method '\f and \w scans'
_diffrn_radiation_monochromator graphite
_diffrn_radiation_source 'fine-focus sealed tube'
_diffrn_radiation_type MoK\a
_diffrn_radiation_wavelength 0.71073
_diffrn_reflns_av_R_equivalents 0.0297
_diffrn_reflns_av_sigmaI/netI 0.0125
_diffrn_reflns_limit_h_max 17
_diffrn_reflns_limit_h_min -17
_diffrn_reflns_limit_k_max 23
_diffrn_reflns_limit_k_min -23
_diffrn_reflns_limit_l_max 22
_diffrn_reflns_limit_l_min -22
_diffrn_reflns_number 137773
_diffrn_reflns_theta_full 25.50
_diffrn_reflns_theta_max 25.50
_diffrn_reflns_theta_min 2.46
_exptl_absorpt_coefficient_mu 1.125
_exptl_absorpt_correction_T_max 0.8958
_exptl_absorpt_correction_T_min 0.8063
_exptl_absorpt_correction_type multi-scan
_exptl_absorpt_process_details 'Jacobson, R. (1998) Private communication'
_exptl_crystal_colour yellow
_exptl_crystal_density_diffrn 1.580
_exptl_crystal_density_method 'not measured'
_exptl_crystal_description block
_exptl_crystal_F_000 2472
_exptl_crystal_size_max 0.20
_exptl_crystal_size_mid 0.15
_exptl_crystal_size_min 0.10
_refine_diff_density_max 2.153
_refine_diff_density_min -1.612
_refine_diff_density_rms 0.141
_refine_ls_extinction_method none
_refine_ls_goodness_of_fit_ref 1.055
_refine_ls_hydrogen_treatment constr
_refine_ls_matrix_type full
_refine_ls_number_parameters 660
_refine_ls_number_reflns 9581
_refine_ls_number_restraints 0
_refine_ls_restrained_S_all 1.055
_refine_ls_R_factor_all 0.0903
_refine_ls_R_factor_gt 0.0837
_refine_ls_shift/su_max 0.001
_refine_ls_shift/su_mean 0.000
_refine_ls_structure_factor_coef Fsqd
_refine_ls_weighting_details 'calc w=1/[\s^2^(Fo^2^)+(0.1493P)^2^+25.6506P] where P=(Fo^2^+2Fc^2^)/3'
_refine_ls_weighting_scheme calc
_refine_ls_wR_factor_gt 0.2509
_refine_ls_wR_factor_ref 0.2556
_reflns_number_gt 8581
_reflns_number_total 9581
_reflns_threshold_expression >2sigma(I)
_cod_data_source_file c6ra10302b2.cif
_cod_data_source_block bwf96a1_0m_a
_cod_depositor_comments
;
The following automatic conversions were performed:

'_symmetry_cell_setting' value 'Monoclinic' changed to 'monoclinic'
according to
/usr/data/users/saulius/crontab/automatic-downloads/rss-feeds/RSC/lib/dictionaries/cif_core.dic
dictionary named 'cif_core.dic' version 2.4.2 from 2011-04-26.

Automatic conversion script
Id: cif_fix_values 4268 2015-11-12 08:31:59Z antanas 
;
_cod_original_sg_symbol_H-M 'P 21/n'
_cod_database_code 7226014

loop_
_symmetry_equiv_pos_as_xyz
'x, y, z'
'-x+1/2, y+1/2, -z+1/2'
'-x, -y, -z'
'x-1/2, -y-1/2, z-1/2'

loop_
_atom_site_label
_atom_site_type_symbol
_atom_site_fract_x
_atom_site_fract_y
_atom_site_fract_z
_atom_site_U_iso_or_equiv
_atom_site_adp_type
_atom_site_occupancy
_atom_site_symmetry_multiplicity
_atom_site_calc_flag
_atom_site_refinement_flags
_atom_site_disorder_assembly
_atom_site_disorder_group
Cu1 Cu 0.62946(4) 0.56005(3) 0.29358(3) 0.0274(2) Uani 1 1 d . . .
Cu2 Cu 0.88867(5) 0.38884(4) 0.71689(4) 0.0400(2) Uani 1 1 d . A .
P1 P 0.58315(9) 0.53579(7) 0.17614(7) 0.0289(3) Uani 1 1 d . . .
P2 P 0.68626(9) 0.66245(7) 0.33057(7) 0.0283(3) Uani 1 1 d . . .
N1 N 0.7014(3) 0.4784(2) 0.3440(2) 0.0303(9) Uani 1 1 d . . .
N2 N 0.5250(3) 0.5194(2) 0.3545(3) 0.0319(9) Uani 1 1 d . . .
C1 C 0.4759(4) 0.4865(3) 0.1728(3) 0.0347(11) Uani 1 1 d . . .
C2 C 0.4766(4) 0.4262(3) 0.2137(3) 0.0401(13) Uani 1 1 d . . .
H2 H 0.5319 0.4106 0.2374 0.048 Uiso 1 1 calc R . .
C3 C 0.3954(5) 0.3893(3) 0.2191(4) 0.0518(17) Uani 1 1 d . . .
H3 H 0.3961 0.3498 0.2474 0.062 Uiso 1 1 calc R . .
C4 C 0.3153(5) 0.4110(4) 0.1833(6) 0.069(2) Uani 1 1 d . . .
H4 H 0.2614 0.3854 0.1862 0.082 Uiso 1 1 calc R . .
C5 C 0.3123(5) 0.4707(4) 0.1424(6) 0.077(3) Uani 1 1 d . . .
H5 H 0.2565 0.4858 0.1191 0.093 Uiso 1 1 calc R . .
C6 C 0.3945(4) 0.5085(4) 0.1364(5) 0.0543(17) Uani 1 1 d . . .
H6 H 0.3936 0.5480 0.1080 0.065 Uiso 1 1 calc R . .
C7 C 0.6609(4) 0.4843(3) 0.1255(3) 0.0324(11) Uani 1 1 d . . .
C8 C 0.6298(5) 0.4320(3) 0.0777(4) 0.0459(14) Uani 1 1 d . . .
H8 H 0.5671 0.4206 0.0728 0.055 Uiso 1 1 calc R . .
C9 C 0.6922(6) 0.3970(4) 0.0375(4) 0.0555(17) Uani 1 1 d . . .
H9 H 0.6709 0.3621 0.0060 0.067 Uiso 1 1 calc R . .
C10 C 0.7849(5) 0.4133(4) 0.0439(4) 0.0545(17) Uani 1 1 d . . .
H10 H 0.8260 0.3905 0.0158 0.065 Uiso 1 1 calc R . .
C11 C 0.8170(5) 0.4646(4) 0.0928(4) 0.0518(16) Uani 1 1 d . . .
H11 H 0.8800 0.4750 0.0982 0.062 Uiso 1 1 calc R . .
C12 C 0.7560(4) 0.4998(3) 0.1332(4) 0.0417(13) Uani 1 1 d . . .
H12 H 0.7779 0.5338 0.1655 0.050 Uiso 1 1 calc R . .
C13 C 0.5566(4) 0.6092(3) 0.1155(3) 0.0336(11) Uani 1 1 d . . .
C14 C 0.5106(5) 0.6642(3) 0.1445(4) 0.0463(14) Uani 1 1 d . . .
H14 H 0.4934 0.6619 0.1922 0.056 Uiso 1 1 calc R . .
C15 C 0.4902(5) 0.7225(4) 0.1028(5) 0.0584(18) Uani 1 1 d . . .
H15 H 0.4570 0.7582 0.1218 0.070 Uiso 1 1 calc R . .
C16 C 0.5196(5) 0.7273(4) 0.0325(4) 0.0552(18) Uani 1 1 d . . .
H16 H 0.5080 0.7668 0.0048 0.066 Uiso 1 1 calc R . .
C17 C 0.5658(5) 0.6730(4) 0.0047(4) 0.0553(17) Uani 1 1 d . . .
H17 H 0.5850 0.6757 -0.0424 0.066 Uiso 1 1 calc R . .
C18 C 0.5844(4) 0.6143(3) 0.0458(3) 0.0413(13) Uani 1 1 d . . .
H18 H 0.6160 0.5781 0.0260 0.050 Uiso 1 1 calc R . .
C19 C 0.7841(4) 0.6950(3) 0.2840(3) 0.0317(11) Uani 1 1 d . . .
C20 C 0.7769(4) 0.6944(3) 0.2086(3) 0.0403(13) Uani 1 1 d . . .
H20 H 0.7240 0.6765 0.1833 0.048 Uiso 1 1 calc R . .
C21 C 0.8480(5) 0.7205(4) 0.1698(4) 0.0532(17) Uani 1 1 d . . .
H21 H 0.8418 0.7204 0.1190 0.064 Uiso 1 1 calc R . .
C22 C 0.9272(5) 0.7464(4) 0.2060(5) 0.0583(19) Uani 1 1 d . . .
H22 H 0.9746 0.7637 0.1800 0.070 Uiso 1 1 calc R . .
C23 C 0.9356(5) 0.7465(4) 0.2818(5) 0.0578(19) Uani 1 1 d . . .
H23 H 0.9894 0.7631 0.3068 0.069 Uiso 1 1 calc R . .
C24 C 0.8635(4) 0.7216(3) 0.3208(4) 0.0459(15) Uani 1 1 d . . .
H24 H 0.8689 0.7229 0.3717 0.055 Uiso 1 1 calc R . .
C25 C 0.6026(4) 0.7328(3) 0.3194(3) 0.0340(11) Uani 1 1 d . . .
C26 C 0.5107(4) 0.7189(3) 0.3312(4) 0.0457(15) Uani 1 1 d . . .
H26 H 0.4947 0.6756 0.3473 0.055 Uiso 1 1 calc R . .
C27 C 0.4430(5) 0.7679(4) 0.3196(5) 0.0590(19) Uani 1 1 d . . .
H27 H 0.3817 0.7575 0.3272 0.071 Uiso 1 1 calc R . .
C28 C 0.4655(5) 0.8327(4) 0.2968(4) 0.0542(17) Uani 1 1 d . . .
H28 H 0.4199 0.8659 0.2879 0.065 Uiso 1 1 calc R . .
C29 C 0.5572(5) 0.8471(3) 0.2873(4) 0.0557(17) Uani 1 1 d . . .
H29 H 0.5734 0.8909 0.2731 0.067 Uiso 1 1 calc R . .
C30 C 0.6247(4) 0.7985(3) 0.2984(4) 0.0437(14) Uani 1 1 d . . .
H30 H 0.6860 0.8096 0.2918 0.052 Uiso 1 1 calc R . .
C31 C 0.7286(4) 0.6656(3) 0.4267(3) 0.0347(12) Uani 1 1 d . . .
C32 C 0.7911(4) 0.6158(3) 0.4533(4) 0.0452(14) Uani 1 1 d . . .
H32 H 0.8101 0.5822 0.4218 0.054 Uiso 1 1 calc R . .
C33 C 0.8254(6) 0.6151(4) 0.5261(4) 0.063(2) Uani 1 1 d . . .
H33 H 0.8683 0.5821 0.5430 0.075 Uiso 1 1 calc R . .
C34 C 0.7955(7) 0.6640(5) 0.5732(4) 0.074(3) Uani 1 1 d . . .
H34 H 0.8161 0.6628 0.6225 0.089 Uiso 1 1 calc R . .
C35 C 0.7355(7) 0.7144(5) 0.5473(5) 0.073(3) Uani 1 1 d . . .
H35 H 0.7170 0.7480 0.5791 0.088 Uiso 1 1 calc R . .
C36 C 0.7020(5) 0.7158(4) 0.4744(4) 0.0513(16) Uani 1 1 d . . .
H36 H 0.6616 0.7505 0.4573 0.062 Uiso 1 1 calc R . .
C37 C 0.7891(4) 0.4587(3) 0.3391(3) 0.0402(13) Uani 1 1 d . . .
H37 H 0.8255 0.4834 0.3087 0.048 Uiso 1 1 calc R . .
C38 C 0.8285(5) 0.4031(4) 0.3773(4) 0.0516(16) Uani 1 1 d . . .
H38 H 0.8899 0.3909 0.3725 0.062 Uiso 1 1 calc R . .
C39 C 0.7751(5) 0.3662(3) 0.4224(4) 0.0490(15) Uani 1 1 d . . .
H39 H 0.8004 0.3289 0.4485 0.059 Uiso 1 1 calc R . .
C40 C 0.6837(5) 0.3849(3) 0.4288(3) 0.0397(13) Uani 1 1 d . . .
C41 C 0.6233(6) 0.3482(3) 0.4730(4) 0.0530(17) Uani 1 1 d . . .
H41 H 0.6459 0.3107 0.5002 0.064 Uiso 1 1 calc R . .
C42 C 0.5342(5) 0.3674(3) 0.4757(4) 0.0518(16) Uani 1 1 d . . .
H42 H 0.4960 0.3419 0.5039 0.062 Uiso 1 1 calc R . .
C43 C 0.4965(4) 0.4256(3) 0.4366(3) 0.0409(13) Uani 1 1 d . . .
C44 C 0.4040(5) 0.4466(4) 0.4374(4) 0.0513(17) Uani 1 1 d . . .
H44 H 0.3636 0.4231 0.4654 0.062 Uiso 1 1 calc R . .
C45 C 0.3742(4) 0.5011(3) 0.3974(4) 0.0513(17) Uani 1 1 d . . .
H45 H 0.3127 0.5153 0.3974 0.062 Uiso 1 1 calc R . .
C46 C 0.4353(4) 0.5363(3) 0.3561(4) 0.0405(13) Uani 1 1 d . . .
H46 H 0.4129 0.5734 0.3282 0.049 Uiso 1 1 calc R . .
C47 C 0.5545(4) 0.4639(3) 0.3936(3) 0.0307(11) Uani 1 1 d . . .
C48 C 0.6491(4) 0.4425(2) 0.3889(3) 0.0300(11) Uani 1 1 d . . .
C49 C 0.8224(6) 0.3259(5) 0.6459(5) 0.071(2) Uani 1 1 d . . .
C50 C 0.9308(7) 0.4407(6) 0.6340(7) 0.091(3) Uani 1 1 d . . .
C51 C 0.9683(7) 0.4402(4) 0.7835(7) 0.086(3) Uani 1 1 d . . .
C52 C 0.8212(7) 0.3498(5) 0.7918(5) 0.074(2) Uani 1 1 d . . .
C53 C 0.9105(11) 0.6208(7) 0.9993(9) 0.119(5) Uani 1 1 d . . .
H53 H 0.9046 0.6033 1.0488 0.143 Uiso 1 1 calc R . .
Cl1 Cl 0.9982(2) 0.68306(18) 1.00929(18) 0.0999(9) Uani 1 1 d . . .
Cl2 Cl 0.8040(2) 0.6587(2) 0.9735(2) 0.1203(12) Uani 1 1 d . . .
Cl3 Cl 0.9323(4) 0.5563(3) 0.9528(4) 0.173(2) Uani 1 1 d . . .
F1 F 0.8095(4) 0.2626(2) 0.6736(4) 0.101(2) Uani 1 1 d . A .
F4 F 0.8653(5) 0.4465(4) 0.5773(3) 0.109(2) Uani 1 1 d . A .
F9 F 0.9953(6) 0.4077(3) 0.8474(4) 0.115(3) Uani 1 1 d . A .
F10 F 0.8158(7) 0.3893(4) 0.8525(4) 0.132(3) Uani 1 1 d . A .
F12 F 0.7316(4) 0.3379(4) 0.7754(5) 0.113(2) Uani 1 1 d . A .
F2 F 0.7479(7) 0.3521(5) 0.6101(6) 0.059(2) Uiso 0.50 1 d P A 1
F3 F 0.8896(9) 0.3232(6) 0.5865(6) 0.079(3) Uiso 0.50 1 d P A 1
F5 F 0.9440(7) 0.5154(5) 0.6616(6) 0.066(2) Uiso 0.50 1 d P A 1
F6 F 1.0157(8) 0.4328(6) 0.6201(6) 0.076(3) Uiso 0.50 1 d P A 1
F7 F 0.9229(7) 0.4985(5) 0.8164(6) 0.069(2) Uiso 0.50 1 d P A 1
F8 F 1.0450(8) 0.4633(6) 0.7713(6) 0.072(3) Uiso 0.50 1 d P A 1
F11 F 0.8449(7) 0.2824(5) 0.8077(6) 0.064(2) Uiso 0.50 1 d P A 1
F2A F 0.7275(7) 0.3435(5) 0.6368(6) 0.064(2) Uiso 0.50 1 d P A 2
F3A F 0.8545(8) 0.3053(6) 0.5896(6) 0.067(3) Uiso 0.50 1 d P A 2
F5A F 0.9653(10) 0.4925(8) 0.6330(8) 0.098(4) Uiso 0.50 1 d P A 2
F6A F 0.9945(9) 0.3966(7) 0.5930(7) 0.095(3) Uiso 0.50 1 d P A 2
F7A F 0.9554(9) 0.5035(7) 0.7850(8) 0.092(3) Uiso 0.50 1 d P A 2
F8A F 1.0651(9) 0.4438(6) 0.7440(7) 0.080(3) Uiso 0.50 1 d P A 2
F11A F 0.8713(8) 0.2969(6) 0.8308(7) 0.073(3) Uiso 0.50 1 d P A 2

loop_
_atom_site_aniso_label
_atom_site_aniso_U_11
_atom_site_aniso_U_22
_atom_site_aniso_U_33
_atom_site_aniso_U_23
_atom_site_aniso_U_13
_atom_site_aniso_U_12
Cu1 0.0264(3) 0.0222(3) 0.0341(4) -0.0002(2) 0.0055(2) -0.0028(2)
Cu2 0.0314(4) 0.0310(4) 0.0580(5) 0.0032(3) 0.0057(3) -0.0041(3)
P1 0.0266(6) 0.0241(6) 0.0358(7) -0.0022(5) 0.0007(5) -0.0003(5)
P2 0.0274(6) 0.0236(6) 0.0350(7) -0.0028(5) 0.0095(5) -0.0052(5)
N1 0.031(2) 0.025(2) 0.035(2) 0.0004(17) 0.0049(18) 0.0002(17)
N2 0.029(2) 0.025(2) 0.043(2) -0.0073(18) 0.0071(18) -0.0053(17)
C1 0.030(3) 0.030(3) 0.044(3) -0.008(2) 0.002(2) -0.003(2)
C2 0.040(3) 0.029(3) 0.052(3) -0.004(2) 0.002(3) -0.006(2)
C3 0.052(4) 0.035(3) 0.070(4) -0.009(3) 0.014(3) -0.013(3)
C4 0.034(3) 0.054(4) 0.119(7) -0.013(4) 0.018(4) -0.018(3)
C5 0.029(3) 0.056(5) 0.143(9) 0.002(5) -0.011(4) -0.003(3)
C6 0.035(3) 0.040(3) 0.086(5) 0.008(3) -0.004(3) -0.004(3)
C7 0.032(3) 0.030(3) 0.035(3) 0.000(2) -0.001(2) 0.004(2)
C8 0.044(3) 0.046(3) 0.047(3) -0.012(3) 0.002(3) 0.002(3)
C9 0.066(5) 0.044(4) 0.056(4) -0.017(3) 0.002(3) 0.010(3)
C10 0.060(4) 0.048(4) 0.058(4) -0.002(3) 0.020(3) 0.021(3)
C11 0.035(3) 0.052(4) 0.069(4) -0.001(3) 0.011(3) 0.010(3)
C12 0.036(3) 0.040(3) 0.050(3) -0.005(3) 0.002(2) 0.001(2)
C13 0.027(3) 0.028(3) 0.044(3) 0.001(2) -0.005(2) -0.003(2)
C14 0.051(4) 0.039(3) 0.048(3) -0.002(3) 0.000(3) 0.009(3)
C15 0.057(4) 0.038(3) 0.078(5) 0.001(3) -0.007(4) 0.016(3)
C16 0.049(4) 0.041(4) 0.074(5) 0.020(3) -0.010(3) -0.003(3)
C17 0.052(4) 0.055(4) 0.059(4) 0.019(3) 0.001(3) -0.005(3)
C18 0.040(3) 0.037(3) 0.047(3) 0.004(2) 0.007(3) -0.003(2)
C19 0.030(3) 0.024(2) 0.043(3) 0.001(2) 0.013(2) -0.001(2)
C20 0.044(3) 0.036(3) 0.042(3) -0.002(2) 0.012(3) -0.007(2)
C21 0.058(4) 0.052(4) 0.052(4) 0.006(3) 0.026(3) -0.005(3)
C22 0.042(4) 0.060(4) 0.077(5) 0.023(4) 0.030(3) -0.004(3)
C23 0.033(3) 0.064(4) 0.076(5) 0.022(4) 0.004(3) -0.016(3)
C24 0.039(3) 0.054(4) 0.046(3) 0.011(3) 0.005(3) -0.017(3)
C25 0.033(3) 0.025(2) 0.045(3) -0.006(2) 0.011(2) -0.002(2)
C26 0.034(3) 0.028(3) 0.077(4) -0.009(3) 0.020(3) -0.007(2)
C27 0.036(3) 0.046(4) 0.097(6) -0.020(4) 0.019(3) -0.004(3)
C28 0.046(4) 0.045(4) 0.071(5) -0.007(3) 0.006(3) 0.013(3)
C29 0.057(4) 0.034(3) 0.079(5) 0.003(3) 0.020(4) 0.005(3)
C30 0.036(3) 0.032(3) 0.065(4) 0.000(3) 0.018(3) -0.002(2)
C31 0.034(3) 0.037(3) 0.034(3) -0.004(2) 0.010(2) -0.014(2)
C32 0.043(3) 0.050(4) 0.043(3) 0.001(3) 0.004(3) -0.011(3)
C33 0.060(4) 0.076(5) 0.049(4) 0.017(4) -0.010(3) -0.031(4)
C34 0.085(6) 0.098(7) 0.038(4) -0.008(4) 0.005(4) -0.058(6)
C35 0.098(7) 0.074(6) 0.050(4) -0.028(4) 0.020(4) -0.036(5)
C36 0.063(4) 0.046(4) 0.047(3) -0.016(3) 0.018(3) -0.015(3)
C37 0.034(3) 0.041(3) 0.046(3) 0.005(3) 0.008(2) 0.002(2)
C38 0.040(3) 0.055(4) 0.058(4) 0.004(3) -0.001(3) 0.015(3)
C39 0.055(4) 0.041(3) 0.049(4) 0.008(3) -0.003(3) 0.011(3)
C40 0.052(3) 0.032(3) 0.034(3) -0.002(2) -0.002(2) -0.001(2)
C41 0.075(5) 0.035(3) 0.049(4) 0.013(3) 0.002(3) -0.007(3)
C42 0.070(5) 0.041(3) 0.047(3) 0.008(3) 0.015(3) -0.019(3)
C43 0.046(3) 0.034(3) 0.044(3) -0.005(2) 0.015(3) -0.016(3)
C44 0.048(4) 0.048(4) 0.062(4) -0.005(3) 0.028(3) -0.020(3)
C45 0.033(3) 0.046(4) 0.078(5) -0.015(3) 0.020(3) -0.008(3)
C46 0.029(3) 0.033(3) 0.061(4) -0.010(3) 0.012(3) -0.004(2)
C47 0.033(3) 0.027(2) 0.033(3) -0.006(2) 0.007(2) -0.009(2)
C48 0.037(3) 0.023(2) 0.031(3) -0.0050(19) 0.005(2) -0.006(2)
C49 0.068(5) 0.072(6) 0.070(5) -0.003(4) -0.014(4) 0.014(4)
C50 0.055(5) 0.104(8) 0.116(8) 0.042(7) 0.017(5) -0.008(5)
C51 0.086(7) 0.044(4) 0.122(9) 0.000(5) -0.035(6) -0.013(4)
C52 0.080(6) 0.069(5) 0.077(6) 0.019(4) 0.033(5) 0.011(4)
C53 0.134(12) 0.091(8) 0.128(11) -0.010(8) -0.022(9) 0.014(8)
Cl1 0.0814(16) 0.112(2) 0.107(2) 0.0127(17) 0.0118(14) -0.0077(15)
Cl2 0.0756(17) 0.157(3) 0.126(3) -0.034(2) -0.0069(16) -0.0148(19)
Cl3 0.154(4) 0.174(5) 0.197(5) -0.024(4) 0.053(4) 0.006(3)
F1 0.083(4) 0.043(3) 0.169(6) -0.020(3) -0.035(4) 0.003(2)
F4 0.116(5) 0.130(6) 0.078(4) 0.035(4) -0.007(3) 0.038(4)
F9 0.152(6) 0.090(4) 0.093(4) -0.019(3) -0.061(4) 0.013(4)
F10 0.184(8) 0.146(7) 0.076(4) 0.014(4) 0.064(5) 0.064(6)
F12 0.058(3) 0.109(5) 0.179(7) 0.018(5) 0.056(4) -0.007(3)

loop_
_atom_type_symbol
_atom_type_description
_atom_type_scat_dispersion_real
_atom_type_scat_dispersion_imag
_atom_type_scat_source
C C 0.0033 0.0016 'International Tables Vol C Tables 4.2.6.8 and 6.1.1.4'
H H 0.0000 0.0000 'International Tables Vol C Tables 4.2.6.8 and 6.1.1.4'
N N 0.0061 0.0033 'International Tables Vol C Tables 4.2.6.8 and 6.1.1.4'
F F 0.0171 0.0103 'International Tables Vol C Tables 4.2.6.8 and 6.1.1.4'
P P 0.1023 0.0942 'International Tables Vol C Tables 4.2.6.8 and 6.1.1.4'
Cu Cu 0.3201 1.2651 'International Tables Vol C Tables 4.2.6.8 and 6.1.1.4'
Cl Cl 0.1484 0.1585 'International Tables Vol C Tables 4.2.6.8 and 6.1.1.4'

loop_
_geom_angle_atom_site_label_1
_geom_angle_atom_site_label_2
_geom_angle_atom_site_label_3
_geom_angle
N1 Cu1 N2 80.22(18)
N1 Cu1 P2 112.98(13)
N2 Cu1 P2 115.85(12)
N1 Cu1 P1 111.31(13)
N2 Cu1 P1 104.88(13)
P2 Cu1 P1 123.31(6)
C51 Cu2 C52 93.8(5)
C51 Cu2 C50 90.9(5)
C52 Cu2 C50 166.5(4)
C51 Cu2 C49 171.1(4)
C52 Cu2 C49 88.7(4)
C50 Cu2 C49 88.6(5)
C7 P1 C1 104.5(3)
C7 P1 C13 103.3(3)
C1 P1 C13 104.8(3)
C7 P1 Cu1 117.14(18)
C1 P1 Cu1 109.27(19)
C13 P1 Cu1 116.51(18)
C31 P2 C19 103.2(2)
C31 P2 C25 104.5(3)
C19 P2 C25 102.5(2)
C31 P2 Cu1 114.15(18)
C19 P2 Cu1 116.57(18)
C25 P2 Cu1 114.32(18)
C37 N1 C48 118.1(5)
C37 N1 Cu1 129.4(4)
C48 N1 Cu1 112.5(3)
C46 N2 C47 116.8(5)
C46 N2 Cu1 131.0(4)
C47 N2 Cu1 112.0(3)
C6 C1 C2 119.6(5)
C6 C1 P1 123.0(5)
C2 C1 P1 117.2(4)
C3 C2 C1 120.4(6)
C3 C2 H2 119.8
C1 C2 H2 119.8
C4 C3 C2 120.0(7)
C4 C3 H3 120.0
C2 C3 H3 120.0
C3 C4 C5 120.9(6)
C3 C4 H4 119.5
C5 C4 H4 119.5
C4 C5 C6 119.5(7)
C4 C5 H5 120.2
C6 C5 H5 120.2
C1 C6 C5 119.5(7)
C1 C6 H6 120.3
C5 C6 H6 120.3
C8 C7 C12 118.9(5)
C8 C7 P1 122.9(4)
C12 C7 P1 118.1(4)
C9 C8 C7 120.2(6)
C9 C8 H8 119.9
C7 C8 H8 119.9
C10 C9 C8 120.8(6)
C10 C9 H9 119.6
C8 C9 H9 119.6
C9 C10 C11 119.4(6)
C9 C10 H10 120.3
C11 C10 H10 120.3
C12 C11 C10 120.5(6)
C12 C11 H11 119.8
C10 C11 H11 119.8
C11 C12 C7 120.2(6)
C11 C12 H12 119.9
C7 C12 H12 119.9
C18 C13 C14 118.9(5)
C18 C13 P1 123.9(4)
C14 C13 P1 117.1(5)
C15 C14 C13 120.6(6)
C15 C14 H14 119.7
C13 C14 H14 119.7
C14 C15 C16 119.9(7)
C14 C15 H15 120.1
C16 C15 H15 120.1
C17 C16 C15 119.0(6)
C17 C16 H16 120.5
C15 C16 H16 120.5
C16 C17 C18 121.1(7)
C16 C17 H17 119.5
C18 C17 H17 119.5
C13 C18 C17 120.5(6)
C13 C18 H18 119.8
C17 C18 H18 119.8
C20 C19 C24 119.0(5)
C20 C19 P2 117.8(4)
C24 C19 P2 123.1(4)
C19 C20 C21 120.6(6)
C19 C20 H20 119.7
C21 C20 H20 119.7
C22 C21 C20 120.6(7)
C22 C21 H21 119.7
C20 C21 H21 119.7
C21 C22 C23 119.2(6)
C21 C22 H22 120.4
C23 C22 H22 120.4
C22 C23 C24 120.3(6)
C22 C23 H23 119.9
C24 C23 H23 119.9
C19 C24 C23 120.3(6)
C19 C24 H24 119.9
C23 C24 H24 119.9
C30 C25 C26 118.0(5)
C30 C25 P2 124.2(4)
C26 C25 P2 117.8(4)
C27 C26 C25 121.1(6)
C27 C26 H26 119.4
C25 C26 H26 119.4
C26 C27 C28 120.2(6)
C26 C27 H27 119.9
C28 C27 H27 119.9
C27 C28 C29 118.6(6)
C27 C28 H28 120.7
C29 C28 H28 120.7
C30 C29 C28 121.5(6)
C30 C29 H29 119.3
C28 C29 H29 119.3
C29 C30 C25 120.5(6)
C29 C30 H30 119.7
C25 C30 H30 119.7
C36 C31 C32 118.6(6)
C36 C31 P2 123.0(5)
C32 C31 P2 118.4(4)
C33 C32 C31 121.2(7)
C33 C32 H32 119.4
C31 C32 H32 119.4
C34 C33 C32 119.3(8)
C34 C33 H33 120.3
C32 C33 H33 120.3
C35 C34 C33 120.1(7)
C35 C34 H34 119.9
C33 C34 H34 119.9
C34 C35 C36 120.7(8)
C34 C35 H35 119.6
C36 C35 H35 119.6
C35 C36 C31 120.0(8)
C35 C36 H36 120.0
C31 C36 H36 120.0
N1 C37 C38 123.0(6)
N1 C37 H37 118.5
C38 C37 H37 118.5
C39 C38 C37 119.0(6)
C39 C38 H38 120.5
C37 C38 H38 120.5
C38 C39 C40 119.8(6)
C38 C39 H39 120.1
C40 C39 H39 120.1
C39 C40 C48 117.9(6)
C39 C40 C41 123.0(6)
C48 C40 C41 119.1(6)
C42 C41 C40 120.6(6)
C42 C41 H41 119.7
C40 C41 H41 119.7
C41 C42 C43 122.1(6)
C41 C42 H42 119.0
C43 C42 H42 119.0
C44 C43 C47 117.4(6)
C44 C43 C42 123.7(6)
C47 C43 C42 118.9(6)
C45 C44 C43 119.5(6)
C45 C44 H44 120.3
C43 C44 H44 120.3
C44 C45 C46 119.9(6)
C44 C45 H45 120.1
C46 C45 H45 120.1
N2 C46 C45 123.3(6)
N2 C46 H46 118.3
C45 C46 H46 118.3
N2 C47 C43 123.1(5)
N2 C47 C48 117.6(5)
C43 C47 C48 119.2(5)
N1 C48 C40 122.3(5)
N1 C48 C47 117.6(5)
C40 C48 C47 120.0(5)
F3A C49 F2 93.2(9)
F3A C49 F1 95.0(9)
F2 C49 F1 114.1(9)
F3A C49 F2A 114.1(9)
F2 C49 F2A 25.8(5)
F1 C49 F2A 96.0(8)
F3A C49 F3 23.3(7)
F2 C49 F3 101.5(9)
F1 C49 F3 110.6(8)
F2A C49 F3 126.5(9)
F3A C49 Cu2 123.9(9)
F2 C49 Cu2 114.8(7)
F1 C49 Cu2 113.2(6)
F2A C49 Cu2 110.0(7)
F3 C49 Cu2 100.9(7)
F5A C50 F6 70.9(10)
F5A C50 F4 101.2(11)
F6 C50 F4 118.5(11)
F5A C50 F6A 102.4(12)
F6 C50 F6A 36.7(7)
F4 C50 F6A 94.7(10)
F5A C50 F5 28.2(9)
F6 C50 F5 94.7(9)
F4 C50 F5 103.4(8)
F6A C50 F5 129.5(9)
F5A C50 Cu2 129.8(13)
F6 C50 Cu2 117.0(8)
F4 C50 Cu2 113.4(7)
F6A C50 Cu2 109.4(8)
F5 C50 Cu2 105.7(8)
F8 C51 F7A 77.3(10)
F8 C51 F9 97.3(9)
F7A C51 F9 118.3(11)
F8 C51 F7 103.3(9)
F7A C51 F7 32.0(7)
F9 C51 F7 96.5(10)
F8 C51 F8A 24.0(7)
F7A C51 F8A 95.9(11)
F9 C51 F8A 101.8(8)
F7 C51 F8A 125.3(9)
F8 C51 Cu2 125.7(11)
F7A C51 Cu2 117.0(9)
F9 C51 Cu2 115.1(6)
F7 C51 Cu2 114.0(7)
F8A C51 Cu2 103.6(8)
F12 C52 F10 99.5(8)
F12 C52 F11 95.8(8)
F10 C52 F11 113.3(8)
F12 C52 F11A 115.8(9)
F10 C52 F11A 93.4(8)
F11 C52 F11A 25.4(6)
F12 C52 Cu2 117.0(7)
F10 C52 Cu2 115.4(7)
F11 C52 Cu2 113.5(7)
F11A C52 Cu2 112.6(7)
Cl3 C53 Cl2 114.0(9)
Cl3 C53 Cl1 116.0(11)
Cl2 C53 Cl1 110.5(7)
Cl3 C53 H53 105.1
Cl2 C53 H53 105.1
Cl1 C53 H53 105.1

loop_
_geom_bond_atom_site_label_1
_geom_bond_atom_site_label_2
_geom_bond_distance
Cu1 N1 2.079(4)
Cu1 N2 2.104(4)
Cu1 P2 2.2455(14)
Cu1 P1 2.2534(15)
Cu2 C51 1.896(9)
Cu2 C52 1.905(8)
Cu2 C50 1.962(10)
Cu2 C49 1.980(9)
P1 C7 1.817(6)
P1 C1 1.822(5)
P1 C13 1.835(6)
P2 C31 1.819(6)
P2 C19 1.825(5)
P2 C25 1.831(6)
N1 C37 1.335(7)
N1 C48 1.358(7)
N2 C46 1.340(7)
N2 C47 1.350(7)
C1 C6 1.374(9)
C1 C2 1.396(8)
C2 C3 1.387(9)
C2 H2 0.9300
C3 C4 1.353(11)
C3 H3 0.9300
C4 C5 1.385(13)
C4 H4 0.9300
C5 C6 1.411(10)
C5 H5 0.9300
C6 H6 0.9300
C7 C8 1.396(8)
C7 C12 1.403(8)
C8 C9 1.389(10)
C8 H8 0.9300
C9 C10 1.374(11)
C9 H9 0.9300
C10 C11 1.399(11)
C10 H10 0.9300
C11 C12 1.379(9)
C11 H11 0.9300
C12 H12 0.9300
C13 C18 1.375(9)
C13 C14 1.390(8)
C14 C15 1.390(10)
C14 H14 0.9300
C15 C16 1.392(12)
C15 H15 0.9300
C16 C17 1.373(11)
C16 H16 0.9300
C17 C18 1.386(9)
C17 H17 0.9300
C18 H18 0.9300
C19 C20 1.379(8)
C19 C24 1.385(8)
C20 C21 1.392(9)
C20 H20 0.9300
C21 C22 1.372(11)
C21 H21 0.9300
C22 C23 1.384(12)
C22 H22 0.9300
C23 C24 1.397(9)
C23 H23 0.9300
C24 H24 0.9300
C25 C30 1.384(8)
C25 C26 1.390(8)
C26 C27 1.374(10)
C26 H26 0.9300
C27 C28 1.379(11)
C27 H27 0.9300
C28 C29 1.379(10)
C28 H28 0.9300
C29 C30 1.364(9)
C29 H29 0.9300
C30 H30 0.9300
C31 C36 1.389(8)
C31 C32 1.389(9)
C32 C33 1.385(10)
C32 H32 0.9300
C33 C34 1.380(14)
C33 H33 0.9300
C34 C35 1.371(14)
C34 H34 0.9300
C35 C36 1.385(12)
C35 H35 0.9300
C36 H36 0.9300
C37 C38 1.390(9)
C37 H37 0.9300
C38 C39 1.379(10)
C38 H38 0.9300
C39 C40 1.385(10)
C39 H39 0.9300
C40 C48 1.410(8)
C40 C41 1.431(9)
C41 C42 1.346(11)
C41 H41 0.9300
C42 C43 1.428(10)
C42 H42 0.9300
C43 C44 1.400(10)
C43 C47 1.411(8)
C44 C45 1.343(11)
C44 H44 0.9300
C45 C46 1.391(9)
C45 H45 0.9300
C46 H46 0.9300
C47 C48 1.438(8)
C49 F3A 1.234(14)
C49 F2 1.318(12)
C49 F1 1.356(11)
C49 F2A 1.410(13)
C49 F3 1.518(16)
C50 F5A 1.129(16)
C50 F6 1.284(14)
C50 F4 1.354(13)
C50 F6A 1.505(18)
C50 F5 1.550(17)
C51 F8 1.234(15)
C51 F7A 1.250(15)
C51 F9 1.362(12)
C51 F7 1.467(15)
C51 F8A 1.627(18)
C52 F12 1.326(12)
C52 F10 1.362(12)
C52 F11 1.386(13)
C52 F11A 1.422(14)
C53 Cl3 1.567(15)
C53 Cl2 1.739(14)
C53 Cl1 1.755(15)
C53 H53 0.9800
